data_7124861
loop_
_publ_author_name
'Elsayed Moussa, M.'
'Attenberger, B.'
'Peresypkina, E. V.'
'Fleischmann, M.'
'Bal\'azs, G'
'Scheer, M.'

_publ_section_title
;
 Facile synthesis of one-dimensional organometallic-organic hybrid
 polymers based on a diphosphorus complex and flexible bipyridyl linkers.
;
_journal_issue 65
_journal_name_full 'Chemical communications (Cambridge, England)'
_journal_page_first 10004
_journal_page_last 10007
_journal_paper_doi 10.1039/c6cc05224j
_journal_volume 52
_journal_year 2016
_chemical_compound_source 'see text'
_chemical_formula_moiety '2(C28 H22 Cu Mo2 N2 O8 P2), 2(B F4), C H2 Cl2'
_chemical_formula_sum 'C57 H46 B2 Cl2 Cu2 F8 Mo4 N4 O16 P4'
_chemical_formula_weight 1922.24
_space_group_IT_number 15
_space_group_name_Hall '-C 2yc'
_space_group_name_H-M_alt 'C 1 2/c 1'
_symmetry_cell_setting monoclinic
_symmetry_Int_Tables_number 15
_symmetry_space_group_name_Hall '-C 2yc'
_symmetry_space_group_name_H-M 'C 1 2/c 1'
_atom_sites_solution_hydrogens geom
_atom_sites_solution_primary direct
_atom_sites_solution_secondary difmap
_audit_update_record
;
2016-06-21 deposited with the CCDC.
2016-07-19 downloaded from the CCDC.
;
_cell_angle_alpha 90
_cell_angle_beta 116.735(4)
_cell_angle_gamma 90
_cell_formula_units_Z 4
_cell_length_a 23.3364(11)
_cell_length_b 15.9366(4)
_cell_length_c 20.1067(7)
_cell_measurement_reflns_used 8426
_cell_measurement_temperature 123(1)
_cell_measurement_theta_max 73.5280
_cell_measurement_theta_min 3.4883
_cell_volume 6678.3(5)
_computing_cell_refinement
;
CrysAlisPro, Agilent Technologies,
Version 1.171.36.21 (release 14-08-2012 CrysAlis171 .NET)
(compiled Sep 14 2012,17:21:16)
;
_computing_data_collection
;
CrysAlisPro, Agilent Technologies,
Version 1.171.36.21 (release 14-08-2012 CrysAlis171 .NET)
(compiled Sep 14 2012,17:21:16)
;
_computing_data_reduction
;
CrysAlisPro, Agilent Technologies,
Version 1.171.36.21 (release 14-08-2012 CrysAlis171 .NET)
(compiled Sep 14 2012,17:21:16)
;
_computing_molecular_graphics 'SXGRAPH (Farrugia, 1999)'
_computing_publication_material 'PLATON (Spek, 2003)'
_computing_structure_refinement 'SHELXL-97 (Sheldrick, 1997)'
_computing_structure_solution 'SUPERFLIP (Palatinus, Chapuis, 2007)'
_diffrn_ambient_temperature 123(1)
_diffrn_detector_area_resol_mean 10.3546
_diffrn_measured_fraction_theta_full 0.996
_diffrn_measured_fraction_theta_max 0.996
_diffrn_measurement_device_type 'SuperNova,Single source at offset,Atlas'
_diffrn_measurement_method '\w scans'
_diffrn_radiation_monochromator mirror
_diffrn_radiation_probe x-ray
_diffrn_radiation_source 'SuperNova (Cu) X-ray Source'
_diffrn_radiation_type CuK\a
_diffrn_radiation_wavelength 1.54178
_diffrn_reflns_av_R_equivalents 0.0266
_diffrn_reflns_av_sigmaI/netI 0.0244
_diffrn_reflns_limit_h_max 27
_diffrn_reflns_limit_h_min -26
_diffrn_reflns_limit_k_max 16
_diffrn_reflns_limit_k_min -19
_diffrn_reflns_limit_l_max 24
_diffrn_reflns_limit_l_min -24
_diffrn_reflns_number 17086
_diffrn_reflns_reduction_process
;
;
_diffrn_reflns_theta_full 67.07
_diffrn_reflns_theta_max 67.07
_diffrn_reflns_theta_min 3.49
_exptl_absorpt_coefficient_mu 9.133
_exptl_absorpt_correction_T_max 0.770
_exptl_absorpt_correction_T_min 0.516
_exptl_absorpt_correction_type analytical
_exptl_absorpt_process_details
;
CrysAlisPro, Agilent Technologies,
Version 1.171.36.21 (release 14-08-2012 CrysAlis171 .NET)
(compiled Sep 14 2012,17:21:16)
Analytical numeric absorption correction using a multifaceted crystal
			model based on expressions derived by R.C. Clark & J.S. Reid.
(Clark, R. C. & Reid, J. S. (1995). Acta Cryst. A51, 887-897)
;
_exptl_crystal_colour orange
_exptl_crystal_density_diffrn 1.912
_exptl_crystal_density_method 'Not Measured'
_exptl_crystal_description block
_exptl_crystal_F_000 3784
_exptl_crystal_size_max 0.0955
_exptl_crystal_size_mid 0.0361
_exptl_crystal_size_min 0.0359
_refine_diff_density_max 1.578
_refine_diff_density_min -1.438
_refine_diff_density_rms 0.120
_refine_ls_extinction_method none
_refine_ls_goodness_of_fit_ref 1.063
_refine_ls_hydrogen_treatment constr
_refine_ls_matrix_type full
_refine_ls_number_parameters 447
_refine_ls_number_reflns 5936
_refine_ls_number_restraints 0
_refine_ls_restrained_S_all 1.063
_refine_ls_R_factor_all 0.0500
_refine_ls_R_factor_gt 0.0410
_refine_ls_shift/su_max 0.002
_refine_ls_shift/su_mean 0.000
_refine_ls_structure_factor_coef Fsqd
_refine_ls_weighting_details 'calc w=1/[\s^2^(Fo^2^)+(0.0805P)^2^+16.6427P] where P=(Fo^2^+2Fc^2^)/3'
_refine_ls_weighting_scheme calc
_refine_ls_wR_factor_gt 0.1204
_refine_ls_wR_factor_ref 0.1256
_reflns_number_gt 4819
_reflns_number_total 5936
_reflns_threshold_expression >2\s(i)
_cod_data_source_file c6cc05224j2.cif
_cod_data_source_block 1
_cod_depositor_comments
;
The following automatic conversions were performed:

data item '_symmetry_cell_setting' value 'Monoclinic' was changed to
'monoclinic' in accordance with the
/home/saulius/struct/COD-crude-data/automatic-downloads/DataCite-retrospective/RSC/depositions/lib/dictionaries/cif_core.dic
dictionary named 'cif_core.dic' version 2.4.2 last updated on
2011-04-26.

Automatic conversion script
Id: cif_fix_values 6909 2019-04-08 15:41:33Z antanas 
;
_cod_original_sg_symbol_H-M 'C 2/c'
_cod_database_code 7124861

loop_
_symmetry_equiv_pos_site_id
_symmetry_equiv_pos_as_xyz
1 x,y,z
2 -x,y,1/2-z
3 -x,-y,-z
4 x,-y,1/2+z
5 1/2+x,1/2+y,z
6 1/2-x,1/2+y,1/2-z
7 1/2-x,1/2-y,-z
8 1/2+x,1/2-y,1/2+z

loop_
_atom_site_aniso_label
_atom_site_aniso_U_11
_atom_site_aniso_U_22
_atom_site_aniso_U_33
_atom_site_aniso_U_23
_atom_site_aniso_U_13
_atom_site_aniso_U_12
Mo1 0.0187(2) 0.0243(2) 0.0254(2) -0.0023(1) 0.0036(2) 0.0005(1)
Mo2 0.0232(2) 0.0300(2) 0.0206(2) 0.0003(1) 0.0061(2) 0.0032(1)
Cu1 0.0208(3) 0.0231(3) 0.0240(3) 0.0002(2) 0.0077(3) 0.0007(2)
P1 0.0199(6) 0.0281(6) 0.0240(6) -0.0010(4) 0.0040(5) 0.0032(4)
P2 0.0209(6) 0.0262(6) 0.0220(6) -0.0020(4) 0.0059(5) -0.0003(4)
O1 0.038(2) 0.0304(19) 0.054(2) -0.0013(16) 0.0210(18) 0.0100(16)
O2 0.043(2) 0.081(3) 0.033(2) 0.014(2) 0.0134(18) 0.000(2)
O3 0.050(2) 0.055(3) 0.045(2) -0.020(2) 0.020(2) 0.006(2)
O4 0.033(2) 0.086(3) 0.054(3) 0.001(2) 0.016(2) -0.015(2)
O5 0.038(2) 0.068(3) 0.099(4) 0.032(3) 0.028(3) 0.007(2)
O6 0.040(2) 0.047(2) 0.071(3) 0.008(2) 0.025(2) -0.0084(18)
O7 0.0283(18) 0.048(2) 0.045(2) -0.0004(17) 0.0149(16) 0.0038(16)
O8 0.0274(18) 0.044(2) 0.051(2) -0.0100(17) 0.0187(17) -0.0078(16)
N1 0.0224(19) 0.029(2) 0.028(2) 0.0013(16) 0.0103(16) -0.0006(15)
N2 0.0229(19) 0.027(2) 0.0253(19) 0.0020(15) 0.0093(16) 0.0017(15)
C1 0.039(3) 0.038(3) 0.029(3) -0.010(2) 0.000(2) -0.003(2)
C2 0.025(3) 0.038(3) 0.044(3) -0.013(2) -0.008(2) -0.002(2)
C3 0.026(3) 0.040(3) 0.051(3) -0.015(3) 0.010(2) -0.015(2)
C4 0.030(3) 0.029(3) 0.045(3) -0.005(2) 0.003(2) -0.005(2)
C5 0.030(3) 0.036(3) 0.043(3) -0.018(2) 0.004(2) 0.001(2)
C6 0.027(2) 0.037(3) 0.029(3) 0.003(2) 0.008(2) -0.004(2)
C7 0.025(3) 0.040(3) 0.041(3) 0.003(2) 0.009(2) -0.001(2)
C8 0.042(3) 0.049(3) 0.022(2) 0.007(2) 0.004(2) 0.009(2)
C9 0.025(2) 0.039(3) 0.033(3) 0.010(2) 0.004(2) 0.011(2)
C10 0.037(3) 0.031(3) 0.034(3) 0.011(2) 0.013(2) 0.010(2)
C11 0.038(3) 0.035(3) 0.036(3) 0.008(2) 0.014(2) 0.005(2)
C12 0.043(3) 0.042(3) 0.031(3) 0.013(2) 0.015(2) 0.007(2)
C13 0.031(3) 0.052(3) 0.029(3) -0.002(2) 0.009(2) 0.002(2)
C14 0.037(3) 0.049(3) 0.034(3) 0.007(2) 0.018(2) 0.001(3)
C15 0.028(3) 0.038(3) 0.041(3) 0.007(2) 0.013(2) 0.003(2)
C16 0.032(3) 0.035(3) 0.039(3) 0.002(2) 0.014(2) -0.005(2)
C17 0.037(3) 0.033(3) 0.036(3) 0.006(2) 0.013(2) 0.001(2)
C18 0.035(3) 0.038(3) 0.041(3) 0.010(2) 0.016(2) 0.008(2)
C19 0.029(3) 0.037(3) 0.036(3) 0.004(2) 0.013(2) 0.000(2)
C20 0.034(3) 0.045(3) 0.051(3) 0.007(3) 0.018(3) -0.001(2)
C21 0.038(3) 0.053(4) 0.071(4) -0.009(3) 0.029(3) -0.018(3)
C22 0.030(3) 0.054(4) 0.054(4) -0.007(3) 0.019(3) -0.007(2)
C23 0.026(2) 0.036(3) 0.028(2) 0.005(2) 0.012(2) 0.005(2)
C24 0.026(2) 0.031(2) 0.027(2) 0.0042(19) 0.0107(19) 0.0017(19)
C25 0.032(2) 0.030(2) 0.030(2) 0.0003(19) 0.012(2) 0.007(2)
C26 0.031(3) 0.029(2) 0.038(3) -0.005(2) 0.013(2) 0.000(2)
C27 0.026(2) 0.030(2) 0.031(2) -0.0007(19) 0.010(2) -0.0038(19)
C28 0.026(2) 0.029(2) 0.026(2) 0.0015(18) 0.0106(19) -0.0032(19)
Cl1 0.092(2) 0.228(5) 0.131(3) -0.030(3) 0.0344(19) 0.048(2)
C67 0.055(6) 0.068(7) 0.067(6) 0.0000 0.034(5) 0.0000
F1 0.040(2) 0.048(2) 0.104(3) 0.011(2) 0.028(2) 0.0060(16)
F2 0.061(2) 0.0370(19) 0.110(3) 0.019(2) 0.042(2) 0.0135(17)
F3 0.059(2) 0.050(2) 0.068(2) 0.0160(17) 0.032(2) -0.0005(17)
F4 0.107(4) 0.100(4) 0.046(2) 0.000(2) 0.009(2) -0.063(3)
B1 0.041(3) 0.038(3) 0.044(4) 0.009(3) 0.018(3) 0.000(3)

loop_
_atom_site_label
_atom_site_type_symbol
_atom_site_thermal_displace_type
_atom_site_fract_x
_atom_site_fract_y
_atom_site_fract_z
_atom_site_occupancy
_atom_site_U_iso_or_equiv
_atom_site_calc_flag
_atom_site_refinement_flags
Mo1 Mo Uani 0.68125(2) 0.05918(2) 0.13227(2) 1.000 0.0252(1) . .
Mo2 Mo Uani 0.61489(2) -0.05787(2) 0.19474(2) 1.000 0.0260(1) . .
Cu1 Cu Uani 0.47449(3) 0.12807(4) 0.03687(3) 1.000 0.0235(2) . .
P1 P Uani 0.56699(6) 0.05943(7) 0.09986(6) 1.000 0.0262(3) . .
P2 P Uani 0.59403(5) -0.04934(7) 0.06391(6) 1.000 0.0244(3) . .
O1 O Uani 0.75172(18) -0.0999(2) 0.1138(2) 1.000 0.0407(11) . .
O2 O Uani 0.6609(2) 0.1027(3) -0.0292(2) 1.000 0.0537(14) . .
O3 O Uani 0.5780(2) 0.0884(3) 0.2722(2) 1.000 0.0505(14) . .
O4 O Uani 0.4709(2) -0.1127(3) 0.1313(2) 1.000 0.0590(16) . .
O5 O Uani 0.1628(2) -0.1678(3) 0.0164(3) 1.000 0.0694(18) . .
O6 O Uani 0.1127(2) -0.0514(3) -0.0464(3) 1.000 0.0527(14) . .
O7 O Uani 0.21997(17) 0.2060(2) 0.0862(2) 1.000 0.0410(11) . .
O8 O Uani 0.24504(17) 0.0925(2) 0.0393(2) 1.000 0.0404(11) . .
N1 N Uani -0.01371(17) -0.2629(2) -0.0108(2) 1.000 0.0269(11) . .
N2 N Uani 0.42397(18) 0.1774(2) 0.0882(2) 1.000 0.0257(11) . .
C1 C Uani 0.7349(3) 0.1083(4) 0.2552(3) 1.000 0.0411(17) . .
C2 C Uani 0.7808(2) 0.0936(4) 0.2287(3) 1.000 0.0445(17) . .
C3 C Uani 0.7672(2) 0.1483(3) 0.1685(3) 1.000 0.0418(17) . .
C4 C Uani 0.7130(2) 0.1979(3) 0.1579(3) 1.000 0.0399(17) . .
C5 C Uani 0.6930(3) 0.1720(3) 0.2122(3) 1.000 0.0410(17) . .
C6 C Uani 0.7250(2) -0.0431(3) 0.1214(3) 1.000 0.0327(16) . .
C7 C Uani 0.6645(2) 0.0864(4) 0.0276(3) 1.000 0.0375(17) . .
C8 C Uani 0.6905(3) -0.0994(4) 0.3133(3) 1.000 0.0416(16) . .
C9 C Uani 0.7193(2) -0.1149(3) 0.2659(3) 1.000 0.0357(16) . .
C10 C Uani 0.6814(2) -0.1757(3) 0.2122(3) 1.000 0.0351(17) . .
C11 C Uani 0.6299(3) -0.1976(3) 0.2275(3) 1.000 0.0373(17) . .
C12 C Uani 0.6354(3) -0.1502(3) 0.2906(3) 1.000 0.0393(17) . .
C13 C Uani 0.5928(3) 0.0372(4) 0.2429(3) 1.000 0.0390(17) . .
C14 C Uani 0.5230(3) -0.0904(4) 0.1532(3) 1.000 0.0392(17) . .
C15 C Uani 0.0425(2) -0.2342(3) -0.0037(3) 1.000 0.0366(17) . .
C16 C Uani 0.0491(3) -0.1549(3) -0.0301(3) 1.000 0.0361(17) . .
C17 C Uani -0.0050(3) -0.1054(3) -0.0655(3) 1.000 0.0366(17) . .
C18 C Uani -0.0626(3) -0.1355(3) -0.0749(3) 1.000 0.0384(17) . .
C19 C Uani -0.0651(2) -0.2138(3) -0.0463(3) 1.000 0.0346(17) . .
C20 C Uani 0.1143(3) -0.1274(4) -0.0169(3) 1.000 0.0438(17) . .
C21 C Uani 0.1731(3) -0.0134(4) -0.0316(4) 1.000 0.052(2) . .
C22 C Uani 0.1810(3) 0.0597(4) 0.0168(4) 1.000 0.046(2) . .
C23 C Uani 0.2583(2) 0.1670(3) 0.0736(3) 1.000 0.0301(14) . .
C24 C Uani 0.3251(2) 0.1950(3) 0.0957(3) 1.000 0.0285(12) . .
C25 C Uani 0.3506(2) 0.2612(3) 0.1442(3) 1.000 0.0314(12) . .
C26 C Uani 0.4134(2) 0.2862(3) 0.1639(3) 1.000 0.0336(16) . .
C27 C Uani 0.4480(2) 0.2430(3) 0.1346(3) 1.000 0.0301(12) . .
C28 C Uani 0.3635(2) 0.1541(3) 0.0692(2) 1.000 0.0274(12) . .
Cl1 Cl Uani 0.06763(16) -0.1273(3) -0.2169(2) 1.000 0.156(2) . .
C67 C Uani 0.00000 -0.0602(6) -0.25000 1.000 0.061(4) . .
F1 F Uani 0.52746(17) 0.4210(2) 0.1432(3) 1.000 0.0657(14) . .
F2 F Uani 0.59937(19) 0.3196(2) 0.1663(3) 1.000 0.0680(14) . .
F3 F Uani 0.61831(19) 0.4483(2) 0.1305(2) 1.000 0.0577(12) . .
F4 F Uani 0.6244(3) 0.4279(3) 0.2438(2) 1.000 0.094(2) . .
B1 B Uani 0.5933(3) 0.4031(4) 0.1707(4) 1.000 0.0414(19) . .
H1 H Uiso 0.73290 0.08040 0.29470 1.000 0.0490 calc R
H2 H Uiso 0.81400 0.05480 0.24770 1.000 0.0530 calc R
H3 H Uiso 0.78980 0.15150 0.14040 1.000 0.0500 calc R
H4 H Uiso 0.69420 0.23950 0.12210 1.000 0.0480 calc R
H5 H Uiso 0.65850 0.19350 0.21800 1.000 0.0490 calc R
H8 H Uiso 0.70530 -0.06190 0.35290 1.000 0.0500 calc R
H9 H Uiso 0.75650 -0.08980 0.26920 1.000 0.0430 calc R
H10 H Uiso 0.68910 -0.19720 0.17400 1.000 0.0420 calc R
H11 H Uiso 0.59790 -0.23620 0.20110 1.000 0.0450 calc R
H12 H Uiso 0.60780 -0.15260 0.31250 1.000 0.0470 calc R
H15 H Uiso 0.07860 -0.26790 0.01950 1.000 0.0440 calc R
H17 H Uiso -0.00200 -0.05220 -0.08260 1.000 0.0440 calc R
H18 H Uiso -0.09970 -0.10410 -0.10010 1.000 0.0460 calc R
H19 H Uiso -0.10470 -0.23330 -0.05210 1.000 0.0420 calc R
H21A H Uiso 0.17310 0.00430 -0.07780 1.000 0.0630 calc R
H21B H Uiso 0.20790 -0.05300 -0.00690 1.000 0.0630 calc R
H22A H Uiso 0.14920 0.10220 -0.01010 1.000 0.0550 calc R
H22B H Uiso 0.17580 0.04300 0.06010 1.000 0.0550 calc R
H25 H Uiso 0.32620 0.28870 0.16360 1.000 0.0370 calc R
H26 H Uiso 0.43160 0.33110 0.19610 1.000 0.0400 calc R
H27 H Uiso 0.48980 0.25990 0.14750 1.000 0.0360 calc R
H28 H Uiso 0.34640 0.10890 0.03700 1.000 0.0330 calc R
H67A H Uiso 0.00120 -0.02470 -0.21020 0.500 0.0730 calc .
H67B H Uiso -0.00120 -0.02470 -0.28980 0.500 0.0730 calc .

loop_
_atom_type_symbol
_atom_type_description
_atom_type_scat_dispersion_real
_atom_type_scat_dispersion_imag
_atom_type_scat_source
P P 0.2955 0.4335 'International Tables Vol C Tables 4.2.6.8 and 6.1.1.4'
O O 0.0492 0.0322 'International Tables Vol C Tables 4.2.6.8 and 6.1.1.4'
N N 0.0311 0.0180 'International Tables Vol C Tables 4.2.6.8 and 6.1.1.4'
Mo Mo -0.0483 2.7339 'International Tables Vol C Tables 4.2.6.8 and 6.1.1.4'
F F 0.0727 0.0534 'International Tables Vol C Tables 4.2.6.8 and 6.1.1.4'
Cu Cu -1.9646 0.5888 'International Tables Vol C Tables 4.2.6.8 and 6.1.1.4'
Cl Cl 0.3639 0.7018 'International Tables Vol C Tables 4.2.6.8 and 6.1.1.4'
B B 0.0090 0.0039 'International Tables Vol C Tables 4.2.6.8 and 6.1.1.4'
H H 0.0000 0.0000 'International Tables Vol C Tables 4.2.6.8 and 6.1.1.4'
C C 0.0181 0.0091 'International Tables Vol C Tables 4.2.6.8 and 6.1.1.4'

loop_
_geom_angle_atom_site_label_1
_geom_angle_atom_site_label_2
_geom_angle_atom_site_label_3
_geom_angle
_geom_angle_site_symmetry_1
_geom_angle_site_symmetry_3
_geom_angle_publ_flag
P1 Mo1 P2 49.22(4) . . yes
P1 Mo1 C1 106.35(19) . . yes
P1 Mo1 C2 141.55(14) . . yes
P1 Mo1 C3 141.03(13) . . yes
P1 Mo1 C4 105.03(14) . . yes
P1 Mo1 C5 87.63(18) . . yes
P1 Mo1 C6 121.67(15) . . yes
P1 Mo1 C7 92.61(16) . . yes
P2 Mo1 C1 135.41(17) . . yes
P2 Mo1 C2 149.91(16) . . yes
P2 Mo1 C3 164.42(14) . . yes
P2 Mo1 C4 149.93(14) . . yes
P2 Mo1 C5 135.10(18) . . yes
P2 Mo1 C6 73.11(15) . . yes
P2 Mo1 C7 81.36(17) . . yes
C1 Mo1 C2 35.2(2) . . yes
C1 Mo1 C3 58.9(2) . . yes
C1 Mo1 C4 58.8(2) . . yes
C1 Mo1 C5 34.9(2) . . yes
C1 Mo1 C6 109.4(2) . . yes
C1 Mo1 C7 142.4(2) . . yes
C2 Mo1 C3 35.5(2) . . yes
C2 Mo1 C4 59.3(2) . . yes
C2 Mo1 C5 58.8(2) . . yes
C2 Mo1 C6 85.1(2) . . yes
C2 Mo1 C7 118.3(2) . . yes
C3 Mo1 C4 36.00(18) . . yes
C3 Mo1 C5 59.4(2) . . yes
C3 Mo1 C6 97.1(2) . . yes
C3 Mo1 C7 85.9(2) . . yes
C4 Mo1 C5 35.7(2) . . yes
C4 Mo1 C6 132.8(2) . . yes
C4 Mo1 C7 85.4(2) . . yes
C5 Mo1 C6 142.9(2) . . yes
C5 Mo1 C7 117.4(2) . . yes
C6 Mo1 C7 86.0(2) . . yes
P1 Mo2 P2 49.22(4) . . yes
P1 Mo2 C8 148.19(16) . . yes
P1 Mo2 C9 135.80(13) . . yes
P1 Mo2 C10 137.26(13) . . yes
P1 Mo2 C11 152.14(14) . . yes
P1 Mo2 C12 162.87(18) . . yes
P1 Mo2 C13 71.47(17) . . yes
P1 Mo2 C14 81.34(18) . . yes
P2 Mo2 C8 143.57(18) . . yes
P2 Mo2 C9 108.72(13) . . yes
P2 Mo2 C10 90.20(13) . . yes
P2 Mo2 C11 106.94(14) . . yes
P2 Mo2 C12 143.19(13) . . yes
P2 Mo2 C13 120.68(17) . . yes
P2 Mo2 C14 84.71(17) . . yes
C8 Mo2 C9 34.9(2) . . yes
C8 Mo2 C10 58.5(2) . . yes
C8 Mo2 C11 59.1(2) . . yes
C8 Mo2 C12 35.4(2) . . yes
C8 Mo2 C13 87.8(2) . . yes
C8 Mo2 C14 122.1(2) . . yes
C9 Mo2 C10 34.95(17) . . yes
C9 Mo2 C11 58.4(2) . . yes
C9 Mo2 C12 58.7(2) . . yes
C9 Mo2 C13 114.7(2) . . yes
C9 Mo2 C14 140.5(2) . . yes
C10 Mo2 C11 35.2(2) . . yes
C10 Mo2 C12 59.4(2) . . yes
C10 Mo2 C13 146.3(2) . . yes
C10 Mo2 C14 111.6(2) . . yes
C11 Mo2 C12 36.26(19) . . yes
C11 Mo2 C13 129.6(2) . . yes
C11 Mo2 C14 82.2(3) . . yes
C12 Mo2 C13 94.7(2) . . yes
C12 Mo2 C14 87.9(2) . . yes
C13 Mo2 C14 86.4(3) . . yes
P1 Cu1 N2 122.13(11) . . yes
P1 Cu1 P2 110.03(5) . 3_655 yes
P1 Cu1 N1 112.26(13) . 5_555 yes
P2 Cu1 N2 108.89(12) 3_655 . yes
N1 Cu1 N2 97.98(15) 5_555 . yes
P2 Cu1 N1 103.58(11) 3_655 5_555 yes
Mo1 P1 Mo2 74.93(4) . . yes
Mo1 P1 Cu1 144.23(6) . . yes
Mo1 P1 P2 68.07(5) . . yes
Mo2 P1 Cu1 140.46(7) . . yes
Mo2 P1 P2 63.18(4) . . yes
Cu1 P1 P2 125.22(6) . . yes
Mo1 P2 Mo2 74.61(3) . . yes
Mo1 P2 P1 62.71(5) . . yes
Mo1 P2 Cu1 155.76(6) . 3_655 yes
Mo2 P2 P1 67.60(4) . . yes
Mo2 P2 Cu1 129.51(6) . 3_655 yes
Cu1 P2 P1 124.00(7) 3_655 . yes
C20 O6 C21 117.3(6) . . yes
C22 O8 C23 116.6(5) . . yes
C15 N1 C19 117.3(4) . . yes
Cu1 N1 C15 124.7(3) 5_445 . yes
Cu1 N1 C19 117.8(3) 5_445 . yes
Cu1 N2 C27 119.7(4) . . yes
Cu1 N2 C28 121.6(3) . . yes
C27 N2 C28 118.1(4) . . yes
Mo1 C1 C2 71.5(3) . . yes
Mo1 C1 C5 72.5(3) . . yes
C2 C1 C5 108.9(5) . . no
Mo1 C2 C1 73.2(3) . . yes
Mo1 C2 C3 71.0(3) . . yes
C1 C2 C3 107.8(5) . . no
Mo1 C3 C2 73.5(3) . . yes
Mo1 C3 C4 72.9(3) . . yes
C2 C3 C4 108.3(5) . . no
Mo1 C4 C3 71.2(3) . . yes
Mo1 C4 C5 73.3(3) . . yes
C3 C4 C5 107.4(5) . . no
Mo1 C5 C1 72.7(3) . . yes
Mo1 C5 C4 71.0(3) . . yes
C1 C5 C4 107.6(6) . . no
Mo1 C6 O1 176.9(5) . . yes
Mo1 C7 O2 173.7(5) . . yes
Mo2 C8 C9 74.4(3) . . yes
Mo2 C8 C12 70.9(3) . . yes
C9 C8 C12 108.8(5) . . no
Mo2 C9 C8 70.7(3) . . yes
Mo2 C9 C10 71.7(3) . . yes
C8 C9 C10 108.0(5) . . no
Mo2 C10 C9 73.4(3) . . yes
Mo2 C10 C11 70.2(3) . . yes
C9 C10 C11 107.6(5) . . no
Mo2 C11 C10 74.6(3) . . yes
Mo2 C11 C12 71.6(3) . . yes
C10 C11 C12 108.5(5) . . no
Mo2 C12 C8 73.7(3) . . yes
Mo2 C12 C11 72.1(3) . . yes
C8 C12 C11 107.2(6) . . no
Mo2 C13 O3 175.6(6) . . yes
Mo2 C14 O4 176.6(5) . . yes
N1 C15 C16 122.5(5) . . yes
C15 C16 C17 118.5(6) . . no
C15 C16 C20 118.3(5) . . no
C17 C16 C20 123.2(5) . . no
C16 C17 C18 119.2(5) . . no
C17 C18 C19 119.0(6) . . no
N1 C19 C18 123.6(5) . . yes
O5 C20 O6 124.0(7) . . yes
O5 C20 C16 124.7(6) . . yes
O6 C20 C16 111.4(5) . . yes
O6 C21 C22 106.8(6) . . yes
O8 C22 C21 107.2(6) . . yes
O7 C23 O8 123.0(5) . . yes
O7 C23 C24 124.1(5) . . yes
O8 C23 C24 112.9(4) . . yes
C23 C24 C25 120.2(5) . . no
C23 C24 C28 121.0(4) . . no
C25 C24 C28 118.8(5) . . no
C24 C25 C26 119.0(5) . . no
C25 C26 C27 118.6(5) . . no
N2 C27 C26 122.9(5) . . yes
N2 C28 C24 122.6(4) . . yes
Mo1 C1 H1 122.00 . . no
C2 C1 H1 125.00 . . no
C5 C1 H1 126.00 . . no
Mo1 C2 H2 121.00 . . no
C1 C2 H2 126.00 . . no
C3 C2 H2 126.00 . . no
Mo1 C3 H3 120.00 . . no
C2 C3 H3 126.00 . . no
C4 C3 H3 126.00 . . no
Mo1 C4 H4 121.00 . . no
C3 C4 H4 126.00 . . no
C5 C4 H4 127.00 . . no
Mo1 C5 H5 122.00 . . no
C1 C5 H5 126.00 . . no
C4 C5 H5 126.00 . . no
Mo2 C8 H8 121.00 . . no
C9 C8 H8 126.00 . . no
C12 C8 H8 125.00 . . no
Mo2 C9 H9 123.00 . . no
C8 C9 H9 126.00 . . no
C10 C9 H9 126.00 . . no
Mo2 C10 H10 122.00 . . no
C9 C10 H10 126.00 . . no
C11 C10 H10 126.00 . . no
Mo2 C11 H11 120.00 . . no
C10 C11 H11 126.00 . . no
C12 C11 H11 126.00 . . no
Mo2 C12 H12 120.00 . . no
C8 C12 H12 127.00 . . no
C11 C12 H12 126.00 . . no
N1 C15 H15 119.00 . . no
C16 C15 H15 119.00 . . no
C16 C17 H17 120.00 . . no
C18 C17 H17 120.00 . . no
C17 C18 H18 120.00 . . no
C19 C18 H18 121.00 . . no
N1 C19 H19 118.00 . . no
C18 C19 H19 118.00 . . no
O6 C21 H21A 110.00 . . no
O6 C21 H21B 110.00 . . no
C22 C21 H21A 110.00 . . no
C22 C21 H21B 110.00 . . no
H21A C21 H21B 109.00 . . no
O8 C22 H22A 110.00 . . no
O8 C22 H22B 110.00 . . no
C21 C22 H22A 110.00 . . no
C21 C22 H22B 110.00 . . no
H22A C22 H22B 109.00 . . no
C24 C25 H25 120.00 . . no
C26 C25 H25 121.00 . . no
C25 C26 H26 121.00 . . no
C27 C26 H26 121.00 . . no
N2 C27 H27 118.00 . . no
C26 C27 H27 119.00 . . no
N2 C28 H28 119.00 . . no
C24 C28 H28 119.00 . . no
Cl1 C67 Cl1 105.7(5) . 2_554 yes
Cl1 C67 H67A 111.00 . . no
Cl1 C67 H67B 111.00 . . no
H67A C67 H67B 109.00 . . no
Cl1 C67 H67A 111.00 2_554 . no
Cl1 C67 H67B 111.00 2_554 . no
F1 B1 F2 107.6(5) . . yes
F1 B1 F3 109.6(5) . . yes
F1 B1 F4 108.7(6) . . yes
F2 B1 F3 112.9(6) . . yes
F2 B1 F4 109.6(6) . . yes
F3 B1 F4 108.4(6) . . yes

loop_
_geom_bond_atom_site_label_1
_geom_bond_atom_site_label_2
_geom_bond_distance
_geom_bond_site_symmetry_2
_geom_bond_publ_flag
Mo1 P1 2.4437(15) . yes
Mo1 P2 2.5507(12) . yes
Mo1 C1 2.346(6) . yes
Mo1 C2 2.325(5) . yes
Mo1 C3 2.293(5) . yes
Mo1 C4 2.315(5) . yes
Mo1 C5 2.344(5) . yes
Mo1 C6 1.987(5) . yes
Mo1 C7 2.008(5) . yes
Mo2 P1 2.5426(12) . yes
Mo2 P2 2.4543(12) . yes
Mo2 C8 2.334(6) . yes
Mo2 C9 2.382(5) . yes
Mo2 C10 2.360(5) . yes
Mo2 C11 2.304(5) . yes
Mo2 C12 2.298(5) . yes
Mo2 C13 1.987(6) . yes
Mo2 C14 1.988(7) . yes
Cu1 P1 2.2362(15) . yes
Cu1 N2 2.042(4) . yes
Cu1 P2 2.3069(13) 3_655 yes
Cu1 N1 2.062(3) 5_555 yes
Cl1 C67 1.770(7) . yes
P1 P2 2.0823(17) . yes
F1 B1 1.408(9) . yes
F2 B1 1.345(7) . yes
F3 B1 1.392(8) . yes
F4 B1 1.372(8) . yes
O1 C6 1.148(6) . yes
O2 C7 1.137(7) . yes
O3 C13 1.147(8) . yes
O4 C14 1.148(9) . yes
O5 C20 1.209(9) . yes
O6 C21 1.437(9) . yes
O6 C20 1.342(8) . yes
O7 C23 1.206(7) . yes
O8 C22 1.450(9) . yes
O8 C23 1.338(6) . yes
N1 C19 1.338(6) . yes
N1 C15 1.335(7) . yes
N2 C28 1.338(7) . yes
N2 C27 1.344(6) . yes
C1 C5 1.405(8) . no
C1 C2 1.414(9) . no
C2 C3 1.407(8) . no
C3 C4 1.424(7) . no
C4 C5 1.428(8) . no
C8 C12 1.410(10) . no
C8 C9 1.413(9) . no
C9 C10 1.424(7) . no
C10 C11 1.412(9) . no
C11 C12 1.432(8) . no
C15 C16 1.406(7) . no
C16 C20 1.488(10) . no
C16 C17 1.384(9) . no
C17 C18 1.358(10) . no
C18 C19 1.386(7) . no
C21 C22 1.475(9) . no
C23 C24 1.484(8) . no
C24 C25 1.377(7) . no
C24 C28 1.393(7) . no
C25 C26 1.393(8) . no
C26 C27 1.379(7) . no
C1 H1 0.9300 . no
C2 H2 0.9300 . no
C3 H3 0.9300 . no
C4 H4 0.9300 . no
C5 H5 0.9300 . no
C8 H8 0.9300 . no
C9 H9 0.9300 . no
C10 H10 0.9300 . no
C11 H11 0.9300 . no
C12 H12 0.9300 . no
C15 H15 0.9300 . no
C17 H17 0.9300 . no
C18 H18 0.9300 . no
C19 H19 0.9300 . no
C21 H21B 0.9700 . no
C21 H21A 0.9700 . no
C22 H22B 0.9700 . no
C22 H22A 0.9700 . no
C25 H25 0.9300 . no
C26 H26 0.9300 . no
C27 H27 0.9300 . no
C28 H28 0.9300 . no
C67 H67A 0.9700 . no
C67 H67B 0.9700 . no

loop_
_geom_contact_atom_site_label_1
_geom_contact_atom_site_label_2
_geom_contact_distance
_geom_contact_site_symmetry_2
_geom_contact_publ_flag
Mo1 H9 3.4600 . no
Mo2 H1 3.3900 . no
Cl1 C11 3.551(7) 8_444 no
Cl1 C3 3.541(7) 3_655 no
Cl1 O6 3.328(7) . no
Cl1 H11 3.0000 8_444 no
Cl1 H3 3.0000 3_655 no
P1 C14 2.983(7) . no
P1 C13 2.684(6) . no
P1 C7 3.232(6) . no
P1 O3 3.389(4) . no
P1 P2 3.7224(17) 3_655 no
P1 C5 3.315(6) . no
P2 O1 3.446(5) . no
P2 P1 3.7224(17) 3_655 no
P2 N2 3.541(4) 3_655 no
P2 C28 3.650(5) 3_655 no
P2 C6 2.740(6) . no
P2 C7 3.000(6) . no
P2 C10 3.411(5) . no
P2 C14 3.013(7) . no
P2 N1 3.436(4) 7_545 no
P1 H5 3.1900 . no
P2 H28 3.0800 3_655 no
F1 C27 3.351(6) . no
F1 C67 3.344(8) 7_555 no
F1 C17 3.258(6) 7_555 no
F1 C67 3.344(8) 8_555 no
F2 C5 3.057(7) . no
F2 C15 3.178(7) 5_555 no
F2 C4 3.350(7) . no
F3 C20 3.162(7) 5_555 no
F3 C18 3.245(6) 7_555 no
F3 C16 3.324(6) 5_555 no
F4 C25 3.360(7) 2_655 no
F4 C2 3.328(8) 6_655 no
F4 O1 3.050(6) 6_655 no
F4 C26 3.286(7) 2_655 no
F4 C6 3.368(8) 6_655 no
F1 H67A 2.4100 7_555 no
F1 H27 2.7300 . no
F1 H17 2.3600 7_555 no
F1 H67B 2.4100 8_555 no
F2 H5 2.3900 . no
F2 H27 2.5900 . no
F3 H9 2.7700 6_655 no
F3 H2 2.8100 6_655 no
F3 H22B 2.7900 5_555 no
F3 H18 2.5500 7_555 no
F4 H2 2.4400 6_655 no
F4 H26 2.6400 2_655 no
F4 H25 2.7900 2_655 no
O1 C25 3.054(6) 5_545 no
O1 O8 3.115(5) 3_655 no
O1 C10 3.315(7) . no
O1 O7 3.171(5) 5_545 no
O1 C21 3.417(8) 3_655 no
O1 F4 3.050(6) 6_645 no
O2 O4 2.832(6) 3_655 no
O3 C26 3.376(7) 2_655 no
O3 C25 3.266(7) 2_655 no
O3 C24 3.107(7) 2_655 no
O3 C27 3.313(7) 2_655 no
O3 C28 3.035(5) 2_655 no
O3 N2 3.164(6) 2_655 no
O4 C7 3.359(7) 3_655 no
O4 O2 2.832(6) 3_655 no
O5 C4 3.324(7) 5_445 no
O6 Cl1 3.328(7) . no
O7 O1 3.171(5) 5_455 no
O7 C19 3.334(7) 3_555 no
O7 C1 3.268(7) 2_655 no
O8 O1 3.115(5) 3_655 no
O1 H10 2.7600 . no
O1 H25 2.3700 5_545 no
O1 H28 2.8700 3_655 no
O1 H21A 2.6600 3_655 no
O4 H12 2.6300 2_655 no
O5 H15 2.5500 . no
O5 H4 2.4200 5_445 no
O5 H21B 2.2600 . no
O6 H17 2.4400 . no
O7 H25 2.6100 . no
O7 H22B 2.7600 . no
O7 H22A 2.5200 . no
O7 H10 2.6800 5_455 no
O7 H19 2.5000 3_555 no
O8 H28 2.4000 . no
N1 C27 3.421(7) 5_445 no
N1 P2 3.436(4) 7_545 no
N1 N2 3.096(6) 5_445 no
N2 C19 3.318(6) 5_555 no
N2 O3 3.164(6) 2_655 no
N2 N1 3.096(6) 5_555 no
N2 P2 3.541(4) 3_655 no
C1 C23 3.501(8) 2_655 no
C1 O7 3.268(7) 2_655 no
C1 Mo2 3.643(7) . no
C1 C13 3.406(10) . no
C1 C9 3.592(8) . no
C1 C6 3.543(8) . no
C1 C3 2.279(8) . no
C1 C4 2.287(8) . no
C2 C5 2.293(9) . no
C2 C6 2.927(8) . no
C2 F4 3.328(8) 6_645 no
C2 C4 2.295(8) . no
C3 C7 2.938(8) . no
C3 Cl1 3.541(7) 3_655 no
C3 C11 3.414(8) 6_655 no
C3 C1 2.279(8) . no
C3 C6 3.214(7) . no
C3 C10 3.531(7) 6_655 no
C3 C5 2.298(9) . no
C4 C10 3.341(7) 6_655 no
C4 O5 3.324(7) 5_555 no
C4 C7 2.938(8) . no
C4 C2 2.295(8) . no
C4 C9 3.401(7) 6_655 no
C4 F2 3.350(7) . no
C4 C1 2.287(8) . no
C5 C13 3.430(10) . no
C5 Mo2 4.036(5) . no
C5 P1 3.315(6) . no
C5 F2 3.057(7) . no
C5 C2 2.293(9) . no
C5 C3 2.298(9) . no
C5 C10 3.576(8) 6_655 no
C6 F4 3.368(8) 6_645 no
C6 C2 2.927(8) . no
C6 P2 2.740(6) . no
C6 C10 3.241(7) . no
C6 C7 2.723(8) . no
C6 C3 3.214(7) . no
C6 Mo2 3.499(5) . no
C6 C9 3.181(8) . no
C6 C1 3.543(8) . no
C7 C3 2.938(8) . no
C7 C4 2.938(8) . no
C7 O4 3.359(7) 3_655 no
C7 C6 2.723(8) . no
C7 P2 3.000(6) . no
C7 P1 3.232(6) . no
C8 C13 3.006(9) . no
C8 C10 2.295(8) . no
C8 C11 2.287(8) . no
C9 C6 3.181(8) . no
C9 C12 2.296(9) . no
C9 C1 3.592(8) . no
C9 C11 2.288(8) . no
C9 C4 3.401(7) 6_645 no
C9 Mo1 3.682(5) . no
C10 C6 3.241(7) . no
C10 C12 2.308(9) . no
C10 C4 3.341(7) 6_645 no
C10 C3 3.531(7) 6_645 no
C10 C5 3.576(8) 6_645 no
C10 O1 3.315(7) . no
C10 Mo1 4.073(5) . no
C10 C8 2.295(8) . no
C10 P2 3.411(5) . no
C11 Cl1 3.551(7) 8_545 no
C11 C14 2.832(9) . no
C11 C8 2.287(8) . no
C11 C3 3.414(8) 6_645 no
C11 C19 3.549(7) 7_545 no
C11 C9 2.288(8) . no
C12 C13 3.158(8) . no
C12 C9 2.296(9) . no
C12 C14 2.983(8) . no
C12 C10 2.308(9) . no
C13 Mo1 3.669(7) . no
C13 C12 3.158(8) . no
C13 C5 3.430(10) . no
C13 C14 2.720(9) . no
C13 P1 2.684(6) . no
C13 C1 3.406(10) . no
C13 C8 3.006(9) . no
C14 C13 2.720(9) . no
C14 C12 2.983(8) . no
C14 P2 3.013(7) . no
C14 P1 2.983(7) . no
C14 C11 2.832(9) . no
C15 F2 3.178(7) 5_445 no
C16 F3 3.324(6) 5_445 no
C17 F1 3.258(6) 7_555 no
C18 F3 3.245(6) 7_555 no
C19 O7 3.334(7) 3_555 no
C19 C11 3.549(7) 7_545 no
C19 C27 3.577(8) 5_445 no
C20 F3 3.162(7) 5_445 no
C21 O1 3.417(8) 3_655 no
C23 C1 3.501(8) 2_655 no
C24 O3 3.107(7) 2_655 no
C25 O1 3.054(6) 5_455 no
C25 F4 3.360(7) 2_655 no
C25 O3 3.266(7) 2_655 no
C26 F4 3.286(7) 2_655 no
C26 O3 3.376(7) 2_655 no
C27 F1 3.351(6) . no
C27 O3 3.313(7) 2_655 no
C27 C19 3.577(8) 5_555 no
C28 O3 3.035(5) 2_655 no
C67 F1 3.344(8) 7_555 no
C67 F1 3.344(8) 8_454 no
C1 H5 2.0900 . no
C1 H2 2.1000 . no
C2 H3 2.0900 . no
C2 H1 2.1000 . no
C3 H2 2.0900 . no
C3 H4 2.1100 . no
C4 H3 2.1100 . no
C4 H5 2.1100 . no
C5 H1 2.0900 . no
C5 H4 2.1200 . no
C6 H10 2.9400 . no
C6 H28 3.0400 3_655 no
C6 H9 2.8200 . no
C6 H21A 2.9500 3_655 no
C6 H2 2.9100 . no
C7 H15 3.0200 5_555 no
C7 H4 2.9800 . no
C7 H3 2.9700 . no
C8 H12 2.1000 . no
C8 H9 2.1000 . no
C9 H10 2.1100 . no
C9 H8 2.1000 . no
C10 H9 2.1100 . no
C10 H11 2.0900 . no
C11 H12 2.1200 . no
C11 H10 2.1000 . no
C12 H11 2.1100 . no
C12 H8 2.0900 . no
C13 H5 3.0800 . no
C13 H1 3.0300 . no
C13 H8 3.0100 . no
C14 H12 3.0700 . no
C14 H11 2.8000 . no
C18 H11 3.0700 7_545 no
C19 H11 2.9600 7_545 no
C23 H1 2.9100 2_655 no
C25 H5 3.0700 2_655 no
H1 C13 3.0300 . no
H1 C23 2.9100 2_655 no
H1 Mo2 3.3900 . no
H2 F4 2.4400 6_645 no
H2 F3 2.8100 6_645 no
H3 Cl1 3.0000 3_655 no
H4 O5 2.4200 5_555 no
H4 H15 2.5600 5_555 no
H5 F2 2.3900 . no
H5 C13 3.0800 . no
H5 C25 3.0700 2_655 no
H9 F3 2.7700 6_645 no
H9 Mo1 3.4600 . no
H9 C6 2.8200 . no
H10 O7 2.6800 5_545 no
H10 C6 2.9400 . no
H10 O1 2.7600 . no
H11 C19 2.9600 7_545 no
H11 Cl1 3.0000 8_545 no
H11 C18 3.0700 7_545 no
H12 O4 2.6300 2_655 no
H15 O5 2.5500 . no
H15 H4 2.5600 5_445 no
H15 C7 3.0200 5_445 no
H17 F1 2.3600 7_555 no
H17 O6 2.4400 . no
H18 H22B 2.4600 3_555 no
H18 F3 2.5500 7_555 no
H19 O7 2.5000 3_555 no
H21A C6 2.9500 3_655 no
H21A O1 2.6600 3_655 no
H21B O5 2.2600 . no
H22A O7 2.5200 . no
H22B F3 2.7900 5_445 no
H22B O7 2.7600 . no
H22B H18 2.4600 3_555 no
H25 O7 2.6100 . no
H25 O1 2.3700 5_455 no
H25 F4 2.7900 2_655 no
H26 F4 2.6400 2_655 no
H27 F1 2.7300 . no
H27 F2 2.5900 . no
H28 C6 3.0400 3_655 no
H28 O1 2.8700 3_655 no
H28 O8 2.4000 . no
H28 P2 3.0800 3_655 no
H67A F1 2.4100 7_555 no
H67B F1 2.4100 8_454 no

loop_
_geom_hbond_atom_site_label_D
_geom_hbond_atom_site_label_H
_geom_hbond_atom_site_label_A
_geom_hbond_distance_DH
_geom_hbond_distance_HA
_geom_hbond_distance_DA
_geom_hbond_angle_DHA
_geom_hbond_site_symmetry_A
_geom_hbond_publ_flag
C2 H2 F4 0.9300 2.4400 3.328(8) 159.00 6_645 yes
C4 H4 O5 0.9300 2.4200 3.324(7) 165.00 5_555 yes
C5 H5 F2 0.9300 2.3900 3.057(7) 128.00 . yes
C17 H17 F1 0.9300 2.3600 3.258(6) 163.00 7_555 yes
C18 H18 F3 0.9300 2.5500 3.245(6) 132.00 7_555 yes
C19 H19 O7 0.9300 2.5000 3.334(7) 150.00 3_555 yes
C21 H21B O5 0.9700 2.2600 2.693(8) 106.00 . yes
C25 H25 O1 0.9300 2.3700 3.054(6) 130.00 5_455 yes
C28 H28 O8 0.9300 2.4000 2.734(6) 101.00 . yes
C67 H67A F1 0.9700 2.4100 3.344(8) 162.00 7_555 yes
C67 H67B F1 0.9700 2.4100 3.344(8) 162.00 8_454 yes

loop_
_geom_torsion_atom_site_label_1
_geom_torsion_atom_site_label_2
_geom_torsion_atom_site_label_3
_geom_torsion_atom_site_label_4
_geom_torsion
_geom_torsion_site_symmetry_1
_geom_torsion_site_symmetry_2
_geom_torsion_site_symmetry_4
_geom_torsion_publ_flag
P2 Mo1 P1 Mo2 66.72(4) . . . no
C1 Mo1 P1 Mo2 -69.92(16) . . . no
C2 Mo1 P1 Mo2 -72.0(3) . . . no
C3 Mo1 P1 Mo2 -130.3(2) . . . no
C4 Mo1 P1 Mo2 -131.17(14) . . . no
C5 Mo1 P1 Mo2 -99.69(13) . . . no
C6 Mo1 P1 Mo2 56.10(18) . . . no
C7 Mo1 P1 Mo2 142.95(18) . . . no
P2 Mo1 P1 Cu1 -120.31(11) . . . no
C1 Mo1 P1 Cu1 103.06(18) . . . no
C2 Mo1 P1 Cu1 101.0(3) . . . no
C3 Mo1 P1 Cu1 42.7(2) . . . no
C4 Mo1 P1 Cu1 41.81(17) . . . no
C5 Mo1 P1 Cu1 73.29(16) . . . no
C6 Mo1 P1 Cu1 -130.9(2) . . . no
C7 Mo1 P1 Cu1 -44.1(2) . . . no
C1 Mo1 P1 P2 -136.64(16) . . . no
C2 Mo1 P1 P2 -138.7(3) . . . no
C3 Mo1 P1 P2 163.0(2) . . . no
C4 Mo1 P1 P2 162.12(14) . . . no
C5 Mo1 P1 P2 -166.41(13) . . . no
C6 Mo1 P1 P2 -10.61(19) . . . no
C7 Mo1 P1 P2 76.23(19) . . . no
C6 Mo1 C2 C3 109.5(3) . . . no
C7 Mo1 C2 C3 26.7(4) . . . no
C7 Mo1 C4 C5 154.9(4) . . . no
C3 Mo1 C1 C2 -37.5(3) . . . no
C4 Mo1 C1 C2 -79.9(4) . . . no
P1 Mo1 C3 C2 114.3(3) . . . no
C1 Mo1 C3 C2 37.2(3) . . . no
C4 Mo1 C3 C2 115.7(5) . . . no
C5 Mo1 C3 C2 78.1(3) . . . no
C6 Mo1 C3 C2 -71.2(3) . . . no
C7 Mo1 C3 C2 -156.6(4) . . . no
P1 Mo1 C3 C4 -1.5(4) . . . no
C1 Mo1 C3 C4 -78.5(4) . . . no
C2 Mo1 C3 C4 -115.7(5) . . . no
C5 Mo1 C3 C4 -37.7(3) . . . no
C6 Mo1 C3 C4 173.1(3) . . . no
C7 Mo1 C3 C4 87.7(3) . . . no
C7 Mo1 P2 P1 -101.07(17) . . . no
P1 Mo1 P2 Cu1 112.74(15) . . 3_655 no
C1 Mo1 P2 Cu1 -177.5(3) . . 3_655 no
P1 Mo1 C4 C3 179.1(3) . . . no
P2 Mo1 C4 C3 -153.3(3) . . . no
C1 Mo1 C4 C3 78.8(4) . . . no
C2 Mo1 C4 C3 37.5(3) . . . no
C5 Mo1 C4 C3 115.6(5) . . . no
C6 Mo1 C4 C3 -9.4(4) . . . no
C7 Mo1 C4 C3 -89.5(3) . . . no
P1 Mo1 C4 C5 63.4(3) . . . no
P2 Mo1 C4 C5 91.1(4) . . . no
C1 Mo1 C4 C5 -36.8(4) . . . no
C2 Mo1 C4 C5 -78.2(4) . . . no
C3 Mo1 C4 C5 -115.6(5) . . . no
C6 Mo1 C4 C5 -125.0(4) . . . no
P1 Mo1 C1 C2 -177.8(3) . . . no
P2 Mo1 C1 C2 134.4(3) . . . no
C3 Mo1 C5 C4 38.0(3) . . . no
P1 Mo1 P2 Mo2 -72.38(4) . . . no
C1 Mo1 P2 Mo2 -2.6(2) . . . no
C2 Mo1 P2 Mo2 52.7(3) . . . no
C4 Mo1 P2 Mo2 -108.7(3) . . . no
C5 Mo1 P2 Mo2 -52.95(19) . . . no
C6 Mo1 P2 Mo2 98.19(16) . . . no
C7 Mo1 P2 Mo2 -173.45(17) . . . no
C1 Mo1 P2 P1 69.8(2) . . . no
C2 Mo1 P2 P1 125.1(3) . . . no
C4 Mo1 P2 P1 -36.3(3) . . . no
C5 Mo1 P2 P1 19.43(19) . . . no
C6 Mo1 P2 P1 170.57(17) . . . no
C1 Mo1 C5 C4 116.3(6) . . . no
C2 Mo1 C5 C4 79.6(4) . . . no
C6 Mo1 C2 C1 -134.3(4) . . . no
C2 Mo1 P2 Cu1 -122.2(3) . . 3_655 no
C4 Mo1 P2 Cu1 76.5(3) . . 3_655 no
C5 Mo1 P2 Cu1 132.2(2) . . 3_655 no
C6 Mo1 P2 Cu1 -76.7(2) . . 3_655 no
C7 Mo1 P2 Cu1 11.7(2) . . 3_655 no
C5 Mo1 C2 C1 36.3(3) . . . no
P1 Mo1 C5 C4 -120.2(3) . . . no
C7 Mo1 C2 C1 142.9(4) . . . no
P1 Mo1 C2 C3 -112.8(3) . . . no
P2 Mo1 C2 C3 152.7(3) . . . no
C1 Mo1 C2 C3 -116.2(5) . . . no
C4 Mo1 C2 C3 -38.0(3) . . . no
C5 Mo1 C2 C3 -79.9(4) . . . no
P1 Mo1 C1 C5 -60.2(4) . . . no
P2 Mo1 C1 C5 -108.0(4) . . . no
C2 Mo1 C1 C5 117.6(6) . . . no
C6 Mo1 C5 C4 95.2(4) . . . no
C5 Mo1 C1 C2 -117.6(6) . . . no
C6 Mo1 C1 C2 49.1(4) . . . no
C7 Mo1 C1 C2 -60.5(5) . . . no
P2 Mo1 C5 C4 -134.8(3) . . . no
C3 Mo1 C2 C1 116.2(5) . . . no
C4 Mo1 C2 C1 78.2(4) . . . no
C3 Mo1 C1 C5 80.1(4) . . . no
C4 Mo1 C1 C5 37.7(4) . . . no
C6 Mo1 C1 C5 166.7(4) . . . no
C7 Mo1 C1 C5 57.1(6) . . . no
P2 Mo1 C2 C1 -91.1(4) . . . no
C7 Mo1 C5 C1 -144.8(4) . . . no
C7 Mo1 C5 C4 -28.5(4) . . . no
P2 Mo1 C5 C1 108.9(4) . . . no
C2 Mo1 C5 C1 -36.7(4) . . . no
P1 Mo1 C2 C1 3.4(5) . . . no
C6 Mo1 C5 C1 -21.1(6) . . . no
C3 Mo1 C5 C1 -78.3(4) . . . no
P1 Mo1 C5 C1 123.5(4) . . . no
C4 Mo1 C5 C1 -116.3(6) . . . no
C10 Mo2 P2 P1 -165.21(14) . . . no
C10 Mo2 P1 Mo1 -50.61(19) . . . no
C11 Mo2 P2 P1 163.3(2) . . . no
C13 Mo2 P1 P2 -179.5(2) . . . no
C11 Mo2 P1 Mo1 -108.7(4) . . . no
C9 Mo2 P1 Mo1 1.10(18) . . . no
C11 Mo2 P1 P2 -36.0(4) . . . no
C14 Mo2 P1 P2 -90.47(19) . . . no
C9 Mo2 P2 P1 -135.01(13) . . . no
P2 Mo2 C10 C11 -120.0(3) . . . no
C8 Mo2 C10 C11 79.8(4) . . . no
C12 Mo2 P2 P1 162.5(3) . . . no
C13 Mo2 P2 P1 0.6(2) . . . no
C14 Mo2 P2 P1 83.12(19) . . . no
C8 Mo2 P2 P1 -136.2(3) . . . no
P1 Mo2 C10 C9 107.2(3) . . . no
P2 Mo2 C10 C9 123.7(3) . . . no
C8 Mo2 C10 C9 -36.5(3) . . . no
C11 Mo2 C10 C9 -116.3(5) . . . no
C12 Mo2 C10 C9 -78.1(3) . . . no
C13 Mo2 C10 C9 -33.9(6) . . . no
C14 Mo2 C10 C9 -151.9(3) . . . no
P2 Mo2 C9 C10 -61.4(3) . . . no
C8 Mo2 C9 C10 117.4(5) . . . no
C11 Mo2 C9 C10 37.4(3) . . . no
C12 Mo2 C9 C10 80.1(3) . . . no
C13 Mo2 C9 C10 160.1(3) . . . no
C14 Mo2 C9 C10 43.5(5) . . . no
P1 Mo2 C8 C9 -93.7(4) . . . no
P2 Mo2 C8 C9 1.9(5) . . . no
C10 Mo2 C8 C9 36.6(3) . . . no
P1 Mo2 P2 Mo1 66.37(5) . . . no
C8 Mo2 P2 Mo1 -69.8(3) . . . no
C9 Mo2 P2 Mo1 -68.65(13) . . . no
C10 Mo2 P2 Mo1 -98.85(13) . . . no
C11 Mo2 P2 Mo1 -130.32(19) . . . no
C12 Mo2 P2 Mo1 -131.2(3) . . . no
C13 Mo2 P2 Mo1 66.9(2) . . . no
C14 Mo2 P2 Mo1 149.49(19) . . . no
P2 Mo2 P1 Mo1 -72.70(5) . . . no
C8 Mo2 P1 Mo1 56.0(3) . . . no
C8 Mo2 C12 C11 -114.7(6) . . . no
C9 Mo2 C12 C11 -78.0(4) . . . no
C10 Mo2 C12 C11 -37.0(4) . . . no
C13 Mo2 P1 Mo1 107.8(2) . . . no
P1 Mo2 P2 Cu1 -116.36(9) . . 3_655 no
C8 Mo2 P2 Cu1 107.5(3) . . 3_655 no
C9 Mo2 P2 Cu1 108.63(14) . . 3_655 no
C10 Mo2 P2 Cu1 78.43(14) . . 3_655 no
C11 Mo2 P2 Cu1 47.0(2) . . 3_655 no
C12 Mo2 P2 Cu1 46.1(3) . . 3_655 no
C13 Mo2 P2 Cu1 -115.8(2) . . 3_655 no
C14 Mo2 P2 Cu1 -33.2(2) . . 3_655 no
C8 Mo2 P1 P2 128.7(3) . . . no
C9 Mo2 P1 P2 73.80(19) . . . no
C10 Mo2 P1 P2 22.1(2) . . . no
P1 Mo2 C11 C12 -151.4(4) . . . no
P2 Mo2 C11 C12 -179.2(4) . . . no
C8 Mo2 C11 C12 37.9(4) . . . no
C9 Mo2 C10 C11 116.3(5) . . . no
C12 Mo2 C10 C11 38.2(3) . . . no
C9 Mo2 C11 C12 78.9(4) . . . no
C11 Mo2 C8 C9 78.0(4) . . . no
C12 Mo2 C8 C9 116.8(5) . . . no
C13 Mo2 C8 C9 -141.9(4) . . . no
C14 Mo2 C8 C9 133.8(4) . . . no
P1 Mo2 C8 C12 149.5(3) . . . no
P2 Mo2 C8 C12 -114.9(4) . . . no
C9 Mo2 C8 C12 -116.8(5) . . . no
C10 Mo2 C8 C12 -80.2(4) . . . no
C11 Mo2 C8 C12 -38.8(4) . . . no
P1 Mo2 C10 C11 -136.6(3) . . . no
C14 Mo2 C8 C12 17.0(5) . . . no
P2 Mo2 C12 C11 1.3(6) . . . no
C14 Mo2 C12 C8 -165.7(4) . . . no
C13 Mo2 P1 Cu1 -65.8(2) . . . no
C14 Mo2 P1 Mo1 -163.17(18) . . . no
P2 Mo2 P1 Cu1 113.74(10) . . . no
C8 Mo2 P1 Cu1 -117.6(3) . . . no
C9 Mo2 P1 Cu1 -172.46(19) . . . no
C10 Mo2 P1 Cu1 135.8(2) . . . no
C11 Mo2 P1 Cu1 77.8(4) . . . no
P2 Mo2 C9 C8 -178.8(3) . . . no
C14 Mo2 P1 Cu1 23.3(2) . . . no
C12 Mo2 C11 C10 -116.0(5) . . . no
C13 Mo2 C11 C10 -134.5(4) . . . no
C14 Mo2 C11 C10 146.9(3) . . . no
C13 Mo2 C8 C12 101.2(4) . . . no
C13 Mo2 C12 C8 -79.5(4) . . . no
C11 Mo2 C12 C8 114.7(6) . . . no
C10 Mo2 C9 C8 -117.4(5) . . . no
C11 Mo2 C9 C8 -80.0(4) . . . no
P2 Mo2 C12 C8 116.0(3) . . . no
C10 Mo2 C11 C12 116.0(5) . . . no
C13 Mo2 C11 C12 -18.5(6) . . . no
C14 Mo2 C11 C12 -97.2(4) . . . no
P1 Mo2 C9 C8 131.0(3) . . . no
C14 Mo2 C10 C11 -35.6(4) . . . no
C10 Mo2 C12 C8 77.6(4) . . . no
P1 Mo2 C9 C10 -111.6(3) . . . no
C9 Mo2 C12 C8 36.6(4) . . . no
C12 Mo2 C9 C8 -37.3(3) . . . no
C13 Mo2 C12 C11 165.8(4) . . . no
C9 Mo2 C11 C10 -37.1(3) . . . no
C13 Mo2 C10 C11 82.4(5) . . . no
C8 Mo2 C11 C10 -78.1(4) . . . no
C14 Mo2 C12 C11 79.7(4) . . . no
C14 Mo2 C9 C8 -73.9(5) . . . no
P2 Mo2 C11 C10 64.9(3) . . . no
C13 Mo2 C9 C8 42.7(4) . . . no
P1 Mo2 C11 C10 92.6(5) . . . no
P1 Cu1 N1 C19 -176.1(3) 5_445 5_445 . no
N1 Cu1 P1 P2 -105.11(13) 5_555 . . no
P2 Cu1 P1 Mo1 111.07(9) 3_655 . . no
P2 Cu1 P1 P2 9.68(10) 3_655 . . no
N1 Cu1 P1 Mo2 165.61(12) 5_555 . . no
N2 Cu1 P1 Mo1 -119.44(15) . . . no
N2 Cu1 P2 Mo2 -126.42(12) 3_655 3_655 . no
N2 Cu1 P1 P2 139.17(14) . . . no
N2 Cu1 N1 C19 -46.5(4) 5_445 5_445 . no
P1 Cu1 P2 P1 9.53(9) 3_655 3_655 . no
P1 Cu1 N2 C27 68.4(4) . . . no
P1 Cu1 P2 Mo1 -89.14(15) 3_655 3_655 . no
P2 Cu1 P1 Mo2 -79.61(9) 3_655 . . no
N2 Cu1 N1 C15 127.7(4) 5_445 5_445 . no
P1 Cu1 P2 Mo2 97.27(7) 3_655 3_655 . no
N2 Cu1 P2 Mo1 47.17(18) 3_655 3_655 . no
N1 Cu1 P1 Mo1 -3.71(15) 5_555 . . no
P1 Cu1 N1 C15 -1.9(4) 5_445 5_445 . no
P1 Cu1 N2 C28 -121.1(3) . . . no
N1 Cu1 N2 C28 116.2(3) 5_555 . . no
P2 Cu1 N2 C27 -161.6(3) 3_655 . . no
N1 Cu1 N2 C27 -54.3(4) 5_555 . . no
N2 Cu1 P1 Mo2 49.88(15) . . . no
N2 Cu1 P2 P1 145.85(12) 3_655 3_655 . no
P2 Cu1 N2 C28 8.9(3) 3_655 . . no
Cu1 P1 P2 Mo1 141.85(8) . . . no
Mo2 P1 P2 Cu1 123.51(7) . . 3_655 no
Mo1 P1 P2 Cu1 -152.83(7) . . 3_655 no
Mo1 P1 P2 Mo2 83.66(3) . . . no
Mo2 P1 P2 Mo1 -83.66(3) . . . no
Cu1 P1 P2 Cu1 -10.98(12) . . 3_655 no
Cu1 P1 P2 Mo2 -134.49(9) . . . no
C21 O6 C20 O5 -5.6(9) . . . no
C20 O6 C21 C22 -112.0(6) . . . no
C21 O6 C20 C16 174.1(5) . . . no
C22 O8 C23 C24 179.1(5) . . . no
C22 O8 C23 O7 0.4(7) . . . no
C23 O8 C22 C21 169.5(5) . . . no
C19 N1 C15 C16 1.7(7) . . . no
Cu1 N1 C15 C16 -172.5(4) 5_445 . . no
C15 N1 C19 C18 -0.7(7) . . . no
Cu1 N1 C19 C18 174.0(4) 5_445 . . no
Cu1 N2 C28 C24 -170.7(3) . . . no
C27 N2 C28 C24 -0.1(6) . . . no
Cu1 N2 C27 C26 171.7(4) . . . no
C28 N2 C27 C26 0.8(7) . . . no
C5 C1 C2 Mo1 -63.3(4) . . . no
C2 C1 C5 C4 -0.1(7) . . . no
C2 C1 C5 Mo1 62.7(4) . . . no
Mo1 C1 C5 C4 -62.8(4) . . . no
Mo1 C1 C2 C3 63.0(4) . . . no
C5 C1 C2 C3 -0.3(7) . . . no
C1 C2 C3 Mo1 -64.5(4) . . . no
C1 C2 C3 C4 0.6(6) . . . no
Mo1 C2 C3 C4 65.1(4) . . . no
Mo1 C3 C4 C5 64.8(4) . . . no
C2 C3 C4 Mo1 -65.5(4) . . . no
C2 C3 C4 C5 -0.7(6) . . . no
C3 C4 C5 C1 0.5(6) . . . no
C3 C4 C5 Mo1 -63.4(4) . . . no
Mo1 C4 C5 C1 63.9(4) . . . no
Mo2 C8 C9 C10 -62.4(4) . . . no
C12 C8 C9 C10 0.6(6) . . . no
C12 C8 C9 Mo2 63.0(4) . . . no
C9 C8 C12 C11 -0.4(6) . . . no
C9 C8 C12 Mo2 -65.2(4) . . . no
Mo2 C8 C12 C11 64.8(4) . . . no
C8 C9 C10 Mo2 61.8(4) . . . no
Mo2 C9 C10 C11 -62.3(4) . . . no
C8 C9 C10 C11 -0.5(6) . . . no
C9 C10 C11 C12 0.3(6) . . . no
Mo2 C10 C11 C12 -64.1(4) . . . no
C9 C10 C11 Mo2 64.4(4) . . . no
C10 C11 C12 C8 0.1(6) . . . no
C10 C11 C12 Mo2 66.0(4) . . . no
Mo2 C11 C12 C8 -65.9(4) . . . no
N1 C15 C16 C20 177.7(5) . . . no
N1 C15 C16 C17 -0.8(8) . . . no
C17 C16 C20 O5 176.9(6) . . . no
C15 C16 C20 O5 -1.5(9) . . . no
C15 C16 C17 C18 -1.3(8) . . . no
C17 C16 C20 O6 -2.7(8) . . . no
C15 C16 C20 O6 178.9(5) . . . no
C20 C16 C17 C18 -179.7(5) . . . no
C16 C17 C18 C19 2.3(8) . . . no
C17 C18 C19 N1 -1.4(8) . . . no
O6 C21 C22 O8 173.3(5) . . . no
O7 C23 C24 C28 -169.6(5) . . . no
O8 C23 C24 C25 -167.0(5) . . . no
O7 C23 C24 C25 11.7(8) . . . no
O8 C23 C24 C28 11.8(7) . . . no
C23 C24 C25 C26 -179.9(5) . . . no
C28 C24 C25 C26 1.4(7) . . . no
C25 C24 C28 N2 -1.0(7) . . . no
C23 C24 C28 N2 -179.7(4) . . . no
C24 C25 C26 C27 -0.7(8) . . . no
C25 C26 C27 N2 -0.5(8) . . . no
